data_8105177
loop_
_publ_author_name
'Fan, Xu'
'Liu, Ke-Xiang'
'Zhu, Hong-Yu'
'Li, Zhong-Yan'
'Yuan, Lin'

_publ_section_title
;
 The crystal structure of
 2,2&#x2032;-((1E,1&#x2032;E)-hydrazine-1,2-diylidenebis(methaneylylidene))bis(4-chlorophenol),
 C14H10Cl2N2O2
;
_journal_issue 2
_journal_name_full 'Zeitschrift f\"ur Kristallographie - New Crystal Structures'
_journal_page_first 201
_journal_page_last 202
_journal_paper_doi 10.1515/ncrs-2021-0438
_journal_volume 237
_journal_year 2022
_chemical_formula_moiety 'C14 H10 Cl2 N2 O2'
_chemical_formula_sum 'C14 H10 Cl2 N2 O2'
_chemical_formula_weight 309.14
_chemical_name_systematic
;
2,2'-((1E,1'E)-hydrazine-1,2-diylidenebis(methaneylylidene))bis(4-chlorophenol)
;
_space_group_crystal_system triclinic
_space_group_IT_number 2
_space_group_name_Hall '-P 1'
_space_group_name_H-M_alt 'P -1'
_atom_sites_solution_hydrogens geom
_atom_sites_solution_primary dual
_cell_angle_alpha 74.97(2)
_cell_angle_beta 81.92(2)
_cell_angle_gamma 79.84(2)
_cell_formula_units_Z 1
_cell_length_a 6.165(12)
_cell_length_b 7.192(13)
_cell_length_c 7.829(15)
_cell_measurement_reflns_used 1821
_cell_measurement_temperature 296(2)
_cell_measurement_theta_max 27.52
_cell_measurement_theta_min 2.71
_cell_volume 328.3(11)
_computing_cell_refinement 'Bruker SMART [1]'
_computing_data_collection 'Bruker SMART [1]'
_computing_data_reduction 'Bruker SAINT [1]'
_computing_molecular_graphics 'Bruker SHELXTL [1]'
_computing_publication_material 'Bruker SHELXTL [1]'
_computing_structure_refinement 'SHELXL-2014/7 [3]'
_computing_structure_solution 'SHELXT  [2]'
_diffrn_ambient_temperature 296.15
_diffrn_measured_fraction_theta_full 0.995
_diffrn_measured_fraction_theta_max 0.995
_diffrn_measurement_device_type 'Bruker APEX-II CCD'
_diffrn_measurement_method '\f and \w scans'
_diffrn_radiation_type MoK\a
_diffrn_radiation_wavelength 0.71073
_diffrn_reflns_av_R_equivalents 0.0132
_diffrn_reflns_av_unetI/netI 0.0134
_diffrn_reflns_Laue_measured_fraction_full 0.995
_diffrn_reflns_Laue_measured_fraction_max 0.995
_diffrn_reflns_limit_h_max 7
_diffrn_reflns_limit_h_min -7
_diffrn_reflns_limit_k_max 8
_diffrn_reflns_limit_k_min -8
_diffrn_reflns_limit_l_max 9
_diffrn_reflns_limit_l_min -9
_diffrn_reflns_number 3150
_diffrn_reflns_point_group_measured_fraction_full 0.995
_diffrn_reflns_point_group_measured_fraction_max 0.995
_diffrn_reflns_theta_full 25.007
_diffrn_reflns_theta_max 25.007
_diffrn_reflns_theta_min 2.707
_diffrn_standards_number 0
_exptl_absorpt_coefficient_mu 0.496
_exptl_absorpt_correction_T_max 0.7456
_exptl_absorpt_correction_T_min 0.6480
_exptl_absorpt_correction_type multi-scan
_exptl_absorpt_process_details
;
SADABS-2014/5 (Bruker,2014/5) was used for absorption correction.
wR2(int) was 0.0649 before and 0.0249 after correction.
The Ratio of minimum to maximum transmission is 0.8691.
The \l/2 correction factor is 0.00150.
;
_exptl_crystal_density_diffrn 1.564
_exptl_crystal_description block
_exptl_crystal_F_000 158
_exptl_crystal_size_max 0.41
_exptl_crystal_size_mid 0.38
_exptl_crystal_size_min 0.33
_refine_diff_density_max 0.295
_refine_diff_density_min -0.224
_refine_diff_density_rms 0.037
_refine_ls_extinction_coef .
_refine_ls_extinction_method none
_refine_ls_goodness_of_fit_ref 1.069
_refine_ls_hydrogen_treatment constr
_refine_ls_matrix_type full
_refine_ls_number_parameters 92
_refine_ls_number_reflns 1160
_refine_ls_number_restraints 0
_refine_ls_restrained_S_all 1.069
_refine_ls_R_factor_all 0.0354
_refine_ls_R_factor_gt 0.0312
_refine_ls_shift/su_max 0.000
_refine_ls_shift/su_mean 0.000
_refine_ls_structure_factor_coef Fsqd
_refine_ls_weighting_details 'w=1/[\s^2^(Fo^2^)+(0.0432P)^2^+0.0903P] where P=(Fo^2^+2Fc^2^)/3'
_refine_ls_weighting_scheme calc
_refine_ls_wR_factor_gt 0.0823
_refine_ls_wR_factor_ref 0.0859
_reflns_Friedel_coverage 0.000
_reflns_Friedel_fraction_full .
_reflns_Friedel_fraction_max .
_reflns_number_gt 1028
_reflns_number_total 1160
_reflns_threshold_expression 'I > 2\s(I)'
_cod_data_source_file suppl_j_ncrs-2021-0438_suppl.cif
_cod_data_source_block 2107221_0m
_cod_database_code 8105177
_shelx_space_group_comment
;
The symmetry employed for this shelxl refinement is uniquely defined
by the following loop, which should always be used as a source of
symmetry information in preference to the above space-group names.
They are only intended as comments.
;
_olex2_refinement_description
;
1. Fixed Uiso
 At 1.2 times of:
  All C(H) groups
 At 1.5 times of:
  All O(H) groups
2.a Aromatic/amide H refined with riding coordinates:
 C6(H6), C7(H7), C4(H4), C3(H3)
2.b Idealised tetrahedral OH refined as rotating group:
 O1(H1)
;

loop_
_space_group_symop_operation_xyz
'x, y, z'
'-x, -y, -z'

loop_
_atom_site_label
_atom_site_type_symbol
_atom_site_fract_x
_atom_site_fract_y
_atom_site_fract_z
_atom_site_U_iso_or_equiv
_atom_site_adp_type
_atom_site_occupancy
_atom_site_site_symmetry_order
_atom_site_calc_flag
_atom_site_refinement_flags_posn
_atom_site_refinement_flags_adp
_atom_site_refinement_flags_occupancy
_atom_site_disorder_assembly
_atom_site_disorder_group
C1 C 0.4596(3) 0.3200(2) 0.3872(2) 0.0407(4) Uani 1 1 d . . . . .
C2 C 0.6783(3) 0.2419(2) 0.4198(2) 0.0445(4) Uani 1 1 d . . . . .
C3 C 0.7262(3) 0.1472(3) 0.5905(2) 0.0510(4) Uani 1 1 d . . . . .
H3 H 0.871152 0.092328 0.611733 0.061 Uiso 1 1 calc R . . . .
C4 C 0.5626(3) 0.1333(2) 0.7286(2) 0.0503(4) Uani 1 1 d . . . . .
H4 H 0.596520 0.070425 0.843404 0.060 Uiso 1 1 calc R . . . .
C5 C 0.3478(3) 0.2124(2) 0.6973(2) 0.0459(4) Uani 1 1 d . . . . .
C6 C 0.2954(3) 0.3033(2) 0.5293(2) 0.0455(4) Uani 1 1 d . . . . .
H6 H 0.149081 0.354310 0.509709 0.055 Uiso 1 1 calc R . . . .
C7 C 0.3993(3) 0.4212(2) 0.2121(2) 0.0446(4) Uani 1 1 d . . . . .
H7 H 0.251233 0.468702 0.196384 0.053 Uiso 1 1 calc R . . . .
Cl1 Cl 0.14214(8) 0.19598(8) 0.87486(6) 0.0676(2) Uani 1 1 d . . . . .
N1 N 0.5439(2) 0.4472(2) 0.07842(17) 0.0469(4) Uani 1 1 d . . . . .
O1 O 0.8469(2) 0.2561(2) 0.28996(16) 0.0632(4) Uani 1 1 d . . . . .
H1 H 0.798238 0.308576 0.194068 0.095 Uiso 1 1 calc GR . . . .

loop_
_atom_site_aniso_label
_atom_site_aniso_U_11
_atom_site_aniso_U_22
_atom_site_aniso_U_33
_atom_site_aniso_U_23
_atom_site_aniso_U_13
_atom_site_aniso_U_12
Cl1 0.0566(3) 0.0935(4) 0.0418(3) 0.0021(2) 0.0019(2) -0.0146(3)
O1 0.0455(7) 0.0895(10) 0.0431(7) -0.0072(7) -0.0035(6) 0.0068(6)
N1 0.0488(8) 0.0569(8) 0.0327(7) -0.0063(6) -0.0103(6) -0.0036(6)
C1 0.0440(9) 0.0423(8) 0.0357(8) -0.0071(6) -0.0091(7) -0.0057(7)
C6 0.0405(9) 0.0513(10) 0.0431(9) -0.0059(7) -0.0084(7) -0.0068(7)
C7 0.0428(8) 0.0515(10) 0.0387(9) -0.0087(7) -0.0097(7) -0.0039(7)
C2 0.0429(9) 0.0480(9) 0.0405(8) -0.0099(7) -0.0055(7) -0.0014(7)
C5 0.0485(9) 0.0495(9) 0.0367(8) -0.0023(7) -0.0043(7) -0.0111(7)
C4 0.0575(10) 0.0500(10) 0.0389(9) 0.0000(7) -0.0128(8) -0.0058(8)
C3 0.0472(9) 0.0544(10) 0.0462(10) -0.0062(8) -0.0139(8) 0.0044(8)

loop_
_atom_type_symbol
_atom_type_description
_atom_type_scat_dispersion_real
_atom_type_scat_dispersion_imag
_atom_type_scat_source
C C 0.0033 0.0016 'International Tables Vol C Tables 4.2.6.8 and 6.1.1.4'
H H 0.0000 0.0000 'International Tables Vol C Tables 4.2.6.8 and 6.1.1.4'
Cl Cl 0.1484 0.1585 'International Tables Vol C Tables 4.2.6.8 and 6.1.1.4'
N N 0.0061 0.0033 'International Tables Vol C Tables 4.2.6.8 and 6.1.1.4'
O O 0.0106 0.0060 'International Tables Vol C Tables 4.2.6.8 and 6.1.1.4'

loop_
_geom_angle_atom_site_label_1
_geom_angle_atom_site_label_2
_geom_angle_atom_site_label_3
_geom_angle
_geom_angle_site_symmetry_1
_geom_angle_site_symmetry_3
C2 O1 H1 109.5 . .
C7 N1 N1 113.5(2) . 2_665
C6 C1 C7 118.91(18) . .
C6 C1 C2 118.84(18) . .
C2 C1 C7 122.23(15) . .
C1 C6 H6 119.8 . .
C5 C6 C1 120.36(19) . .
C5 C6 H6 119.8 . .
N1 C7 C1 121.57(19) . .
N1 C7 H7 119.2 . .
C1 C7 H7 119.2 . .
O1 C2 C1 122.32(18) . .
O1 C2 C3 118.03(18) . .
C3 C2 C1 119.65(15) . .
C6 C5 Cl1 120.06(17) . .
C6 C5 C4 120.66(16) . .
C4 C5 Cl1 119.28(16) . .
C5 C4 H4 120.1 . .
C3 C4 C5 119.86(18) . .
C3 C4 H4 120.1 . .
C2 C3 H3 119.7 . .
C4 C3 C2 120.61(19) . .
C4 C3 H3 119.7 . .

loop_
_geom_bond_atom_site_label_1
_geom_bond_atom_site_label_2
_geom_bond_distance
_geom_bond_site_symmetry_2
Cl1 C5 1.739(3) .
O1 H1 0.8200 .
O1 C2 1.345(3) .
N1 N1 1.391(3) 2_665
N1 C7 1.273(3) .
C1 C6 1.390(3) .
C1 C7 1.442(3) .
C1 C2 1.398(3) .
C6 H6 0.9300 .
C6 C5 1.364(3) .
C7 H7 0.9300 .
C2 C3 1.380(3) .
C5 C4 1.375(3) .
C4 H4 0.9300 .
C4 C3 1.367(3) .
C3 H3 0.9300 .
